data_1572824
loop_
_publ_author_name
'Zhou, Huayi'
'Wang, Runze'
'Sun, Mizhen'
'Zhou, Yannan'
'Zhang, Li'
'Song, Jingru'
'Sun, Qikun'
'Zhang, Shi-Tong'
'Yang, Wenjun'
'Xue, Shanfeng'

_publ_section_title
;
 Highly efficient pure organic near-ultraviolet (NUV) electro-fluorescent
 materials with high electron mobility and improved hole mobility.
;
_journal_issue 44
_journal_name_full 'Chemical science'
_journal_page_first 18601
_journal_page_last 18607
_journal_paper_doi 10.1039/d4sc05625f
_journal_volume 15
_journal_year 2024
_chemical_formula_sum 'C58 H47 Cl3 N4'
_chemical_formula_weight 906.34
_space_group_crystal_system triclinic
_space_group_IT_number 2
_space_group_name_Hall '-P 1'
_space_group_name_H-M_alt 'P -1'
_atom_sites_solution_hydrogens geom
_audit_creation_method SHELXL-2014/7
_audit_update_record
;
2022-06-03 deposited with the CCDC.	2024-10-09 downloaded from the CCDC.
;
_cell_angle_alpha 93.232(8)
_cell_angle_beta 102.281(8)
_cell_angle_gamma 112.408(7)
_cell_formula_units_Z 2
_cell_length_a 10.419(4)
_cell_length_b 10.639(4)
_cell_length_c 23.685(9)
_cell_measurement_reflns_used 1966
_cell_measurement_temperature 100(2)
_cell_measurement_theta_max 27.43
_cell_measurement_theta_min 2.15
_cell_volume 2344.0(16)
_computing_cell_refinement 'Bruker SMART'
_computing_data_collection 'Bruker SMART'
_computing_data_reduction 'Bruker SAINT'
_computing_molecular_graphics 'Bruker SHELXTL'
_computing_publication_material 'Bruker SHELXTL'
_computing_structure_refinement 'SHELXL-2014/7 (Sheldrick, 2014)'
_computing_structure_solution 'Bruker SHELXTL'
_diffrn_ambient_temperature 100(2)
_diffrn_measured_fraction_theta_full 0.986
_diffrn_measured_fraction_theta_max 0.986
_diffrn_measurement_device_type 'CCD area detector'
_diffrn_measurement_method 'phi and omega scans'
_diffrn_radiation_type MoK\a
_diffrn_radiation_wavelength 0.71073
_diffrn_reflns_av_R_equivalents 0.0712
_diffrn_reflns_av_unetI/netI 0.1818
_diffrn_reflns_Laue_measured_fraction_full 0.986
_diffrn_reflns_Laue_measured_fraction_max 0.986
_diffrn_reflns_limit_h_max 12
_diffrn_reflns_limit_h_min -12
_diffrn_reflns_limit_k_max 11
_diffrn_reflns_limit_k_min -12
_diffrn_reflns_limit_l_max 28
_diffrn_reflns_limit_l_min -25
_diffrn_reflns_number 11692
_diffrn_reflns_point_group_measured_fraction_full 0.986
_diffrn_reflns_point_group_measured_fraction_max 0.986
_diffrn_reflns_theta_full 24.999
_diffrn_reflns_theta_max 24.999
_diffrn_reflns_theta_min 2.095
_exptl_absorpt_coefficient_mu 0.240
_exptl_absorpt_correction_type none
_exptl_crystal_colour COLORLESS
_exptl_crystal_density_diffrn 1.284
_exptl_crystal_description BLOCK
_exptl_crystal_F_000 948
_exptl_crystal_size_max 0.260
_exptl_crystal_size_mid 0.200
_exptl_crystal_size_min 0.080
_refine_diff_density_max 0.780
_refine_diff_density_min -0.875
_refine_diff_density_rms 0.129
_refine_ls_extinction_method none
_refine_ls_goodness_of_fit_ref 1.058
_refine_ls_hydrogen_treatment constr
_refine_ls_matrix_type full
_refine_ls_number_parameters 588
_refine_ls_number_reflns 8154
_refine_ls_number_restraints 186
_refine_ls_restrained_S_all 1.050
_refine_ls_R_factor_all 0.2081
_refine_ls_R_factor_gt 0.1255
_refine_ls_shift/su_max 0.000
_refine_ls_shift/su_mean 0.000
_refine_ls_structure_factor_coef Fsqd
_refine_ls_weighting_details 'w=1/[\s^2^(Fo^2^)+(0.2000P)^2^] where P=(Fo^2^+2Fc^2^)/3'
_refine_ls_weighting_scheme calc
_refine_ls_wR_factor_gt 0.3279
_refine_ls_wR_factor_ref 0.3596
_reflns_Friedel_coverage 0.000
_reflns_number_gt 4278
_reflns_number_total 8154
_reflns_threshold_expression 'I > 2\s(I)'
_cod_data_source_file d4sc05625f2.cif
_cod_data_source_block 1
_cod_depositor_comments 'Adding full bibliography for 1572823--1572824.cif.'
_cod_original_cell_volume 2344.1(17)
_cod_database_code 1572824
_shelx_shelxl_version_number 2014/7
_shelx_space_group_comment
; 
The symmetry employed for this shelxl refinement is uniquely defined 
by the following loop, which should always be used as a source of 
symmetry information in preference to the above space-group names. 
They are only intended as comments. 
;
_shelx_estimated_absorpt_t_min 0.940
_shelx_estimated_absorpt_t_max 0.981

loop_
_space_group_symop_operation_xyz
'x, y, z'
'-x, -y, -z'

loop_
_atom_site_label
_atom_site_type_symbol
_atom_site_fract_x
_atom_site_fract_y
_atom_site_fract_z
_atom_site_U_iso_or_equiv
_atom_site_adp_type
_atom_site_occupancy
_atom_site_site_symmetry_order
_atom_site_calc_flag
_atom_site_refinement_flags_posn
_atom_site_refinement_flags_adp
_atom_site_refinement_flags_occupancy
_atom_site_disorder_assembly
_atom_site_disorder_group
Cl1 Cl 0.8667(3) -0.1338(2) 0.94303(11) 0.0512(7) Uani 1 1 d . . . . .
Cl3 Cl 0.7126(3) 0.0073(3) 0.87717(11) 0.0549(7) Uani 1 1 d . . . . .
Cl2 Cl 0.9822(3) 0.0263(3) 0.85635(12) 0.0606(8) Uani 1 1 d . . . . .
N4 N -0.1953(6) 0.4338(6) 0.0408(2) 0.0157(13) Uani 1 1 d . U . . .
N1 N 1.1493(6) 0.0894(6) 0.6048(2) 0.0168(13) Uani 1 1 d . U . . .
N2 N -0.0315(6) 0.6398(6) 0.0419(3) 0.0202(14) Uani 1 1 d . . . . .
N3 N -0.1511(7) 0.6131(6) -0.0036(3) 0.0237(15) Uani 1 1 d . . . . .
C12 C 1.0529(7) 0.1403(7) 0.5773(3) 0.0166(16) Uani 1 1 d . . . . .
C25 C 0.5224(7) 0.4706(7) 0.3705(3) 0.0152(15) Uani 1 1 d . U . . .
C30 C 0.5057(7) 0.4028(7) 0.3147(3) 0.0165(15) Uani 1 1 d . U . . .
C28 C 0.3336(7) 0.4912(7) 0.2720(3) 0.0172(16) Uani 1 1 d . U . . .
C29 C 0.4111(7) 0.4105(7) 0.2669(3) 0.0164(15) Uani 1 1 d . U . . .
H29 H 0.3976 0.3609 0.2300 0.020 Uiso 1 1 calc R U . . .
C22 C 0.6240(7) 0.4374(7) 0.4139(3) 0.0144(15) Uani 1 1 d . U . . .
C26 C 0.4478(7) 0.5541(7) 0.3764(3) 0.0179(16) Uani 1 1 d . . . . .
H26 H 0.4606 0.6027 0.4135 0.022 Uiso 1 1 calc R U . . .
C19 C 0.8061(7) 0.3279(7) 0.4755(3) 0.0184(16) Uani 1 1 d . U . . .
C23 C 0.6706(7) 0.3505(7) 0.3842(3) 0.0159(15) Uani 1 1 d . U . . .
C24 C 0.7607(7) 0.2973(7) 0.4152(3) 0.0174(16) Uani 1 1 d . U . . .
H24 H 0.7918 0.2392 0.3950 0.021 Uiso 1 1 calc R U . . .
C38 C 0.2299(7) 0.4990(7) 0.2200(3) 0.0179(16) Uani 1 1 d . U . . .
C8 C 1.0076(7) 0.2498(7) 0.4928(3) 0.0170(16) Uani 1 1 d . U . . .
H8 H 1.0291 0.2807 0.4577 0.020 Uiso 1 1 calc R U . . .
C43 C 0.1358(7) 0.3817(8) 0.1797(3) 0.0200(16) Uani 1 1 d . U . . .
H43 H 0.1353 0.2945 0.1868 0.024 Uiso 1 1 calc R U . . .
C11 C 0.9395(7) 0.1525(7) 0.5957(3) 0.0211(17) Uani 1 1 d . U . . .
H11 H 0.9163 0.1194 0.6302 0.025 Uiso 1 1 calc R U . . .
C3 C 1.4532(8) 0.0975(7) 0.5443(3) 0.0209(17) Uani 1 1 d . . . . .
H3 H 1.5344 0.0749 0.5507 0.025 Uiso 1 1 calc R U . . .
C5 C 1.2497(7) 0.1061(7) 0.5723(3) 0.0173(16) Uani 1 1 d . U . . .
C51 C -0.2472(7) 0.4908(7) -0.0043(3) 0.0157(16) Uani 1 1 d . . . . .
C44 C -0.0606(7) 0.5285(7) 0.0686(3) 0.0173(16) Uani 1 1 d . U . . .
C10 C 0.8612(7) 0.2144(7) 0.5621(3) 0.0182(16) Uani 1 1 d . . . . .
H10 H 0.7830 0.2235 0.5738 0.022 Uiso 1 1 calc R U . . .
C6 C 1.2162(7) 0.1652(7) 0.5230(3) 0.0181(16) Uani 1 1 d . U . . .
C1 C 1.3048(7) 0.1918(7) 0.4846(3) 0.0182(16) Uani 1 1 d . U . . .
H1 H 1.2845 0.2335 0.4513 0.022 Uiso 1 1 calc R U . . .
C9 C 0.8952(8) 0.2639(7) 0.5109(3) 0.0190(16) Uani 1 1 d . . . . .
C27 C 0.3559(7) 0.5644(7) 0.3275(3) 0.0205(17) Uani 1 1 d . U . . .
H27 H 0.3063 0.6219 0.3310 0.025 Uiso 1 1 calc R U . . .
C4 C 1.3679(7) 0.0705(7) 0.5838(3) 0.0193(16) Uani 1 1 d . . . . .
H4 H 1.3890 0.0296 0.6172 0.023 Uiso 1 1 calc R U . . .
C31 C 0.6026(7) 0.3256(7) 0.3183(3) 0.0187(16) Uani 1 1 d . U . . .
C52 C -0.3905(7) 0.4282(7) -0.0448(3) 0.0195(16) Uani 1 1 d . U . . .
C21 C 0.6693(7) 0.4698(7) 0.4733(3) 0.0174(16) Uani 1 1 d . U . . .
H21 H 0.6395 0.5297 0.4932 0.021 Uiso 1 1 calc R U . . .
C41 C 0.0355(7) 0.5143(7) 0.1194(3) 0.0186(16) Uani 1 1 d . U . . .
C39 C 0.2259(7) 0.6260(8) 0.2083(3) 0.0205(17) Uani 1 1 d . U . . .
H39 H 0.2904 0.7079 0.2340 0.025 Uiso 1 1 calc R U . . .
C2 C 1.4208(7) 0.1579(7) 0.4949(3) 0.0199(16) Uani 1 1 d . U . . .
H2 H 1.4801 0.1752 0.4683 0.024 Uiso 1 1 calc R U . . .
C13 C 1.1469(8) 0.0310(8) 0.6577(3) 0.0201(17) Uani 1 1 d . . . . .
C45 C -0.2624(7) 0.2969(7) 0.0557(3) 0.0205(17) Uani 1 1 d . U . . .
C7 C 1.0895(7) 0.1893(7) 0.5268(3) 0.0188(16) Uani 1 1 d . . . . .
C50 C -0.3102(8) 0.2837(7) 0.1061(3) 0.0240(18) Uani 1 1 d . . . . .
H50 H -0.3055 0.3617 0.1294 0.029 Uiso 1 1 calc R U . . .
C32 C 0.5156(7) 0.1705(7) 0.2940(3) 0.0183(16) Uani 1 1 d . . . . .
H32A H 0.4718 0.1611 0.2518 0.022 Uiso 1 1 calc R U . . .
H32B H 0.5829 0.1244 0.2981 0.022 Uiso 1 1 calc R U . . .
C42 C 0.0447(8) 0.3897(7) 0.1305(3) 0.0207(17) Uani 1 1 d . . . . .
H42 H -0.0140 0.3087 0.1032 0.025 Uiso 1 1 calc R U . . .
C35 C 0.7170(8) 0.3851(7) 0.2832(3) 0.0212(17) Uani 1 1 d . . . . .
H35A H 0.7801 0.3345 0.2880 0.025 Uiso 1 1 calc R U . . .
H35B H 0.6674 0.3684 0.2412 0.025 Uiso 1 1 calc R U . . .
C40 C 0.1299(7) 0.6329(8) 0.1601(3) 0.0229(17) Uani 1 1 d . U . . .
H40 H 0.1267 0.7192 0.1541 0.027 Uiso 1 1 calc R U . . .
C20 C 0.7593(8) 0.4151(7) 0.5048(3) 0.0204(17) Uani 1 1 d . . . . .
H20 H 0.7893 0.4365 0.5463 0.024 Uiso 1 1 calc R U . . .
C56 C -0.6458(8) 0.2932(7) -0.0676(3) 0.0249(18) Uani 1 1 d . . . . .
H56 H -0.7283 0.2352 -0.0564 0.030 Uiso 1 1 calc R U . . .
C57 C -0.5130(8) 0.3464(7) -0.0277(3) 0.0206(17) Uani 1 1 d . . . . .
H57 H -0.5048 0.3275 0.0113 0.025 Uiso 1 1 calc R U . . .
C18 C 1.0264(9) -0.0806(8) 0.6616(3) 0.0287(19) Uani 1 1 d . . . . .
H18 H 0.9458 -0.1172 0.6287 0.034 Uiso 1 1 calc R U . . .
C33 C 0.3973(8) 0.0955(8) 0.3235(3) 0.0224(17) Uani 1 1 d . U . . .
H33A H 0.3272 0.1385 0.3186 0.027 Uiso 1 1 calc R U . . .
H33B H 0.4394 0.1043 0.3659 0.027 Uiso 1 1 calc R U . . .
C46 C -0.2712(7) 0.1853(7) 0.0198(3) 0.0218(17) Uani 1 1 d . U . . .
H46 H -0.2407 0.1968 -0.0154 0.026 Uiso 1 1 calc R U . . .
C49 C -0.3655(9) 0.1530(8) 0.1219(3) 0.031(2) Uani 1 1 d . . . . .
H49 H -0.3970 0.1417 0.1568 0.038 Uiso 1 1 calc R U . . .
C48 C -0.3747(8) 0.0398(8) 0.0869(3) 0.0273(18) Uani 1 1 d . U . . .
H48 H -0.4147 -0.0492 0.0974 0.033 Uiso 1 1 calc R U . . .
C55 C -0.6582(9) 0.3245(8) -0.1235(4) 0.032(2) Uani 1 1 d . . . . .
H55 H -0.7500 0.2890 -0.1504 0.039 Uiso 1 1 calc R U . . .
C14 C 1.2632(9) 0.0885(8) 0.7054(3) 0.0291(19) Uani 1 1 d . . . . .
H14 H 1.3448 0.1671 0.7035 0.035 Uiso 1 1 calc R U . . .
C17 C 1.0197(9) -0.1395(9) 0.7112(4) 0.035(2) Uani 1 1 d . . . . .
H17 H 0.9362 -0.2164 0.7128 0.042 Uiso 1 1 calc R U . . .
C15 C 1.2593(10) 0.0287(9) 0.7574(3) 0.036(2) Uani 1 1 d . . . . .
H15 H 1.3392 0.0660 0.7906 0.043 Uiso 1 1 calc R U . . .
C53 C -0.4081(9) 0.4568(8) -0.1023(3) 0.032(2) Uani 1 1 d . . . . .
H53 H -0.3267 0.5127 -0.1148 0.038 Uiso 1 1 calc R U . . .
C47 C -0.3257(8) 0.0556(9) 0.0364(3) 0.0305(19) Uani 1 1 d . U . . .
H47 H -0.3295 -0.0222 0.0132 0.037 Uiso 1 1 calc R U . . .
C16 C 1.1381(10) -0.0844(10) 0.7596(4) 0.040(2) Uani 1 1 d . . . . .
H16 H 1.1357 -0.1249 0.7943 0.048 Uiso 1 1 calc R U . . .
C34 C 0.3199(9) -0.0571(8) 0.2973(4) 0.034(2) Uani 1 1 d . . . . .
H34A H 0.2812 -0.0659 0.2551 0.050 Uiso 1 1 calc R U . . .
H34B H 0.2413 -0.1018 0.3155 0.050 Uiso 1 1 calc R U . . .
H34C H 0.3878 -0.1012 0.3045 0.050 Uiso 1 1 calc R U . . .
C36 C 0.8110(9) 0.5400(8) 0.3016(4) 0.033(2) Uani 1 1 d . . . . .
H36A H 0.7494 0.5921 0.2957 0.040 Uiso 1 1 calc R U . . .
H36B H 0.8607 0.5582 0.3436 0.040 Uiso 1 1 calc R U . . .
C54 C -0.5414(9) 0.4052(9) -0.1409(4) 0.040(2) Uani 1 1 d . . . . .
H54 H -0.5518 0.4260 -0.1797 0.048 Uiso 1 1 calc R U . . .
C37 C 0.9218(10) 0.5888(10) 0.2659(4) 0.050(3) Uani 1 1 d . . . . .
H37A H 0.8747 0.5545 0.2244 0.075 Uiso 1 1 calc R U . . .
H37B H 0.9960 0.5538 0.2785 0.075 Uiso 1 1 calc R U . . .
H37C H 0.9659 0.6896 0.2720 0.075 Uiso 1 1 calc R U . . .
C58 C 0.8848(10) 0.0144(9) 0.9091(4) 0.045(2) Uani 1 1 d . . . . .
H58 H 0.9372 0.0978 0.9397 0.054 Uiso 1 1 calc R U . . .

loop_
_atom_site_aniso_label
_atom_site_aniso_U_11
_atom_site_aniso_U_22
_atom_site_aniso_U_33
_atom_site_aniso_U_23
_atom_site_aniso_U_13
_atom_site_aniso_U_12
Cl1 0.0697(17) 0.0225(12) 0.0598(16) 0.0157(10) 0.0196(13) 0.0138(11)
Cl3 0.0574(15) 0.0375(15) 0.0674(18) 0.0161(12) 0.0172(13) 0.0148(12)
Cl2 0.0707(17) 0.0344(15) 0.083(2) 0.0211(13) 0.0442(15) 0.0131(13)
N4 0.0165(15) 0.0149(16) 0.0156(15) 0.0035(9) 0.0045(10) 0.0057(10)
N1 0.0171(15) 0.0164(16) 0.0169(16) 0.0040(10) 0.0046(10) 0.0063(10)
N2 0.028(3) 0.012(3) 0.024(3) 0.012(3) 0.011(3) 0.008(3)
N3 0.034(4) 0.014(3) 0.028(4) 0.016(3) 0.016(3) 0.009(3)
C12 0.018(4) 0.008(4) 0.021(4) 0.006(3) 0.010(3) 0.000(3)
C25 0.0157(17) 0.0143(17) 0.0156(17) 0.0035(10) 0.0045(10) 0.0055(11)
C30 0.0171(17) 0.0155(18) 0.0168(18) 0.0038(10) 0.0044(10) 0.0061(11)
C28 0.0178(18) 0.0166(18) 0.0170(18) 0.0040(10) 0.0040(10) 0.0066(11)
C29 0.0176(17) 0.0155(18) 0.0160(18) 0.0029(10) 0.0046(10) 0.0062(11)
C22 0.0148(17) 0.0138(17) 0.0146(17) 0.0032(10) 0.0048(10) 0.0049(11)
C26 0.032(4) 0.005(3) 0.017(4) 0.005(3) 0.012(3) 0.005(3)
C19 0.0187(18) 0.0176(18) 0.0187(18) 0.0037(10) 0.0052(10) 0.0067(11)
C23 0.0162(17) 0.0155(18) 0.0158(18) 0.0029(10) 0.0049(10) 0.0056(11)
C24 0.0177(18) 0.0168(18) 0.0177(18) 0.0032(10) 0.0053(10) 0.0065(11)
C38 0.0193(18) 0.0172(18) 0.0177(18) 0.0030(10) 0.0050(10) 0.0076(11)
C8 0.0175(18) 0.0163(18) 0.0171(18) 0.0035(10) 0.0045(10) 0.0064(11)
C43 0.0210(18) 0.0189(19) 0.0202(19) 0.0039(10) 0.0052(10) 0.0081(11)
C11 0.0216(19) 0.0208(19) 0.0207(19) 0.0043(10) 0.0063(11) 0.0078(11)
C3 0.023(4) 0.010(4) 0.027(4) 0.001(3) 0.007(3) 0.004(3)
C5 0.0180(18) 0.0165(18) 0.0171(18) 0.0030(10) 0.0048(10) 0.0065(11)
C51 0.023(4) 0.010(4) 0.015(4) 0.007(3) 0.010(3) 0.004(3)
C44 0.0182(18) 0.0167(18) 0.0170(18) 0.0034(10) 0.0051(10) 0.0065(11)
C10 0.020(4) 0.010(4) 0.028(4) 0.008(3) 0.015(3) 0.004(3)
C6 0.0187(18) 0.0171(18) 0.0182(18) 0.0034(10) 0.0045(10) 0.0070(11)
C1 0.0187(18) 0.0173(18) 0.0181(18) 0.0036(10) 0.0049(10) 0.0064(11)
C9 0.028(4) 0.009(4) 0.021(4) 0.005(3) 0.007(3) 0.008(3)
C27 0.0209(18) 0.0198(19) 0.0212(19) 0.0037(10) 0.0050(11) 0.0087(11)
C4 0.029(4) 0.007(4) 0.022(4) 0.009(3) 0.010(3) 0.005(3)
C31 0.0194(18) 0.0182(18) 0.0189(18) 0.0039(10) 0.0054(10) 0.0075(11)
C52 0.0202(18) 0.0189(19) 0.0200(19) 0.0035(10) 0.0051(10) 0.0083(11)
C21 0.0179(18) 0.0168(18) 0.0176(18) 0.0034(10) 0.0049(10) 0.0068(11)
C41 0.0192(18) 0.0180(18) 0.0186(18) 0.0040(10) 0.0050(10) 0.0072(11)
C39 0.0216(18) 0.0192(19) 0.0204(19) 0.0035(10) 0.0052(10) 0.0081(11)
C2 0.0202(18) 0.0195(19) 0.0198(18) 0.0031(10) 0.0058(10) 0.0075(11)
C13 0.032(4) 0.023(4) 0.015(4) 0.013(3) 0.011(3) 0.017(4)
C45 0.0211(18) 0.0195(19) 0.0207(19) 0.0043(10) 0.0048(10) 0.0080(11)
C7 0.023(4) 0.007(4) 0.025(4) 0.003(3) 0.011(3) 0.002(3)
C50 0.037(4) 0.009(4) 0.030(4) 0.009(3) 0.015(4) 0.009(3)
C32 0.027(4) 0.007(4) 0.025(4) 0.005(3) 0.009(3) 0.010(3)
C42 0.029(4) 0.005(4) 0.029(4) 0.008(3) 0.009(3) 0.007(3)
C35 0.025(4) 0.015(4) 0.027(4) 0.008(3) 0.015(3) 0.007(3)
C40 0.0240(19) 0.0214(19) 0.0231(19) 0.0040(10) 0.0058(11) 0.0090(11)
C20 0.032(4) 0.010(4) 0.014(4) 0.002(3) 0.011(3) 0.000(3)
C56 0.026(4) 0.008(4) 0.044(5) 0.014(3) 0.015(4) 0.006(3)
C57 0.033(4) 0.014(4) 0.026(4) 0.014(3) 0.019(3) 0.014(3)
C18 0.037(5) 0.028(5) 0.025(4) 0.014(3) 0.015(4) 0.012(4)
C33 0.0233(19) 0.0215(19) 0.0226(19) 0.0035(10) 0.0064(11) 0.0088(11)
C46 0.0226(19) 0.0211(19) 0.0216(19) 0.0041(10) 0.0059(11) 0.0085(11)
C49 0.044(5) 0.019(4) 0.031(5) 0.013(3) 0.021(4) 0.005(4)
C48 0.028(2) 0.026(2) 0.028(2) 0.0050(10) 0.0066(11) 0.0106(12)
C55 0.031(4) 0.022(5) 0.037(5) 0.008(4) 0.008(4) 0.003(4)
C14 0.035(4) 0.026(5) 0.031(5) 0.010(4) 0.012(4) 0.014(4)
C17 0.037(5) 0.038(5) 0.038(5) 0.023(4) 0.022(4) 0.015(4)
C15 0.049(5) 0.041(6) 0.025(5) 0.012(4) 0.008(4) 0.026(5)
C53 0.035(5) 0.032(5) 0.028(5) 0.020(4) 0.016(4) 0.007(4)
C47 0.031(2) 0.029(2) 0.031(2) 0.0049(10) 0.0072(11) 0.0120(12)
C16 0.068(6) 0.047(6) 0.027(5) 0.027(4) 0.022(5) 0.039(5)
C34 0.047(5) 0.015(4) 0.039(5) 0.005(4) 0.019(4) 0.008(4)
C36 0.039(5) 0.015(4) 0.040(5) 0.008(3) 0.020(4) -0.001(4)
C54 0.048(5) 0.043(6) 0.025(5) 0.019(4) 0.005(4) 0.014(5)
C37 0.053(6) 0.039(6) 0.048(6) 0.012(4) 0.031(5) -0.003(5)
C58 0.061(6) 0.027(5) 0.047(6) 0.019(4) 0.012(5) 0.015(5)

loop_
_atom_type_symbol
_atom_type_description
_atom_type_scat_dispersion_real
_atom_type_scat_dispersion_imag
_atom_type_scat_source
C C 0.0033 0.0016 'International Tables Vol C Tables 4.2.6.8 and 6.1.1.4'
H H 0.0000 0.0000 'International Tables Vol C Tables 4.2.6.8 and 6.1.1.4'
Cl Cl 0.1484 0.1585 'International Tables Vol C Tables 4.2.6.8 and 6.1.1.4'
N N 0.0061 0.0033 'International Tables Vol C Tables 4.2.6.8 and 6.1.1.4'

loop_
_geom_angle_atom_site_label_1
_geom_angle_atom_site_label_2
_geom_angle_atom_site_label_3
_geom_angle
_geom_angle_site_symmetry_1
_geom_angle_site_symmetry_3
_geom_angle_publ_flag
C44 N4 C51 106.6(6) . . ?
C44 N4 C45 124.9(6) . . ?
C51 N4 C45 128.4(5) . . ?
C12 N1 C5 107.8(6) . . ?
C12 N1 C13 125.9(6) . . ?
C5 N1 C13 126.2(6) . . ?
C44 N2 N3 106.5(5) . . ?
C51 N3 N2 109.3(6) . . ?
N1 C12 C11 128.3(6) . . ?
N1 C12 C7 109.8(6) . . ?
C11 C12 C7 121.9(7) . . ?
C26 C25 C30 119.8(6) . . ?
C26 C25 C22 131.4(6) . . ?
C30 C25 C22 108.8(6) . . ?
C29 C30 C25 120.8(7) . . ?
C29 C30 C31 128.6(6) . . ?
C25 C30 C31 110.6(6) . . ?
C29 C28 C27 118.7(6) . . ?
C29 C28 C38 120.3(6) . . ?
C27 C28 C38 121.0(6) . . ?
C30 C29 C28 120.2(6) . . ?
C30 C29 H29 119.9 . . ?
C28 C29 H29 119.9 . . ?
C21 C22 C23 120.0(6) . . ?
C21 C22 C25 131.7(6) . . ?
C23 C22 C25 108.2(6) . . ?
C27 C26 C25 118.7(6) . . ?
C27 C26 H26 120.6 . . ?
C25 C26 H26 120.6 . . ?
C24 C19 C20 119.0(7) . . ?
C24 C19 C9 121.9(6) . . ?
C20 C19 C9 119.0(6) . . ?
C24 C23 C22 120.2(6) . . ?
C24 C23 C31 129.2(6) . . ?
C22 C23 C31 110.5(6) . . ?
C23 C24 C19 120.4(7) . . ?
C23 C24 H24 119.8 . . ?
C19 C24 H24 119.8 . . ?
C43 C38 C39 117.4(7) . . ?
C43 C38 C28 121.6(7) . . ?
C39 C38 C28 121.0(6) . . ?
C9 C8 C7 119.3(7) . . ?
C9 C8 H8 120.3 . . ?
C7 C8 H8 120.3 . . ?
C42 C43 C38 121.6(7) . . ?
C42 C43 H43 119.2 . . ?
C38 C43 H43 119.2 . . ?
C10 C11 C12 118.0(7) . . ?
C10 C11 H11 121.0 . . ?
C12 C11 H11 121.0 . . ?
C4 C3 C2 120.9(7) . . ?
C4 C3 H3 119.5 . . ?
C2 C3 H3 119.5 . . ?
N1 C5 C4 128.0(6) . . ?
N1 C5 C6 109.9(6) . . ?
C4 C5 C6 122.1(6) . . ?
N3 C51 N4 108.8(6) . . ?
N3 C51 C52 125.2(6) . . ?
N4 C51 C52 125.9(6) . . ?
N2 C44 N4 108.8(6) . . ?
N2 C44 C41 124.6(6) . . ?
N4 C44 C41 126.6(7) . . ?
C11 C10 C9 121.3(7) . . ?
C11 C10 H10 119.4 . . ?
C9 C10 H10 119.4 . . ?
C1 C6 C5 119.0(6) . . ?
C1 C6 C7 135.0(7) . . ?
C5 C6 C7 106.0(6) . . ?
C2 C1 C6 120.0(7) . . ?
C2 C1 H1 120.0 . . ?
C6 C1 H1 120.0 . . ?
C8 C9 C10 120.1(7) . . ?
C8 C9 C19 120.5(6) . . ?
C10 C9 C19 119.4(6) . . ?
C26 C27 C28 121.6(7) . . ?
C26 C27 H27 119.2 . . ?
C28 C27 H27 119.2 . . ?
C3 C4 C5 117.2(7) . . ?
C3 C4 H4 121.4 . . ?
C5 C4 H4 121.4 . . ?
C30 C31 C23 101.8(5) . . ?
C30 C31 C32 111.5(5) . . ?
C23 C31 C32 112.2(6) . . ?
C30 C31 C35 111.3(6) . . ?
C23 C31 C35 111.9(5) . . ?
C32 C31 C35 108.1(5) . . ?
C57 C52 C53 118.1(7) . . ?
C57 C52 C51 122.7(6) . . ?
C53 C52 C51 119.1(6) . . ?
C22 C21 C20 120.0(7) . . ?
C22 C21 H21 120.0 . . ?
C20 C21 H21 120.0 . . ?
C42 C41 C40 116.8(7) . . ?
C42 C41 C44 124.1(6) . . ?
C40 C41 C44 119.1(7) . . ?
C40 C39 C38 120.8(7) . . ?
C40 C39 H39 119.6 . . ?
C38 C39 H39 119.6 . . ?
C1 C2 C3 120.7(7) . . ?
C1 C2 H2 119.7 . . ?
C3 C2 H2 119.7 . . ?
C14 C13 C18 119.9(7) . . ?
C14 C13 N1 119.8(7) . . ?
C18 C13 N1 120.3(6) . . ?
C46 C45 C50 122.5(7) . . ?
C46 C45 N4 118.5(6) . . ?
C50 C45 N4 119.0(6) . . ?
C12 C7 C8 119.4(6) . . ?
C12 C7 C6 106.5(6) . . ?
C8 C7 C6 134.1(6) . . ?
C45 C50 C49 118.4(7) . . ?
C45 C50 H50 120.8 . . ?
C49 C50 H50 120.8 . . ?
C33 C32 C31 115.1(6) . . ?
C33 C32 H32A 108.5 . . ?
C31 C32 H32A 108.5 . . ?
C33 C32 H32B 108.5 . . ?
C31 C32 H32B 108.5 . . ?
H32A C32 H32B 107.5 . . ?
C43 C42 C41 121.7(7) . . ?
C43 C42 H42 119.2 . . ?
C41 C42 H42 119.2 . . ?
C36 C35 C31 114.4(6) . . ?
C36 C35 H35A 108.7 . . ?
C31 C35 H35A 108.7 . . ?
C36 C35 H35B 108.7 . . ?
C31 C35 H35B 108.7 . . ?
H35A C35 H35B 107.6 . . ?
C39 C40 C41 121.6(7) . . ?
C39 C40 H40 119.2 . . ?
C41 C40 H40 119.2 . . ?
C21 C20 C19 120.4(6) . . ?
C21 C20 H20 119.8 . . ?
C19 C20 H20 119.8 . . ?
C55 C56 C57 120.0(7) . . ?
C55 C56 H56 120.0 . . ?
C57 C56 H56 120.0 . . ?
C56 C57 C52 120.0(7) . . ?
C56 C57 H57 120.0 . . ?
C52 C57 H57 120.0 . . ?
C17 C18 C13 122.2(8) . . ?
C17 C18 H18 118.9 . . ?
C13 C18 H18 118.9 . . ?
C32 C33 C34 111.1(6) . . ?
C32 C33 H33A 109.4 . . ?
C34 C33 H33A 109.4 . . ?
C32 C33 H33B 109.4 . . ?
C34 C33 H33B 109.4 . . ?
H33A C33 H33B 108.0 . . ?
C45 C46 C47 118.4(7) . . ?
C45 C46 H46 120.8 . . ?
C47 C46 H46 120.8 . . ?
C48 C49 C50 120.2(7) . . ?
C48 C49 H49 119.9 . . ?
C50 C49 H49 119.9 . . ?
C49 C48 C47 120.4(8) . . ?
C49 C48 H48 119.8 . . ?
C47 C48 H48 119.8 . . ?
C54 C55 C56 121.1(8) . . ?
C54 C55 H55 119.4 . . ?
C56 C55 H55 119.4 . . ?
C13 C14 C15 119.0(8) . . ?
C13 C14 H14 120.5 . . ?
C15 C14 H14 120.5 . . ?
C18 C17 C16 118.6(8) . . ?
C18 C17 H17 120.7 . . ?
C16 C17 H17 120.7 . . ?
C16 C15 C14 119.6(8) . . ?
C16 C15 H15 120.2 . . ?
C14 C15 H15 120.2 . . ?
C54 C53 C52 121.0(7) . . ?
C54 C53 H53 119.5 . . ?
C52 C53 H53 119.5 . . ?
C46 C47 C48 120.0(7) . . ?
C46 C47 H47 120.0 . . ?
C48 C47 H47 120.0 . . ?
C15 C16 C17 120.6(7) . . ?
C15 C16 H16 119.7 . . ?
C17 C16 H16 119.7 . . ?
C33 C34 H34A 109.5 . . ?
C33 C34 H34B 109.5 . . ?
H34A C34 H34B 109.5 . . ?
C33 C34 H34C 109.5 . . ?
H34A C34 H34C 109.5 . . ?
H34B C34 H34C 109.5 . . ?
C37 C36 C35 110.9(6) . . ?
C37 C36 H36A 109.5 . . ?
C35 C36 H36A 109.5 . . ?
C37 C36 H36B 109.5 . . ?
C35 C36 H36B 109.5 . . ?
H36A C36 H36B 108.1 . . ?
C55 C54 C53 119.8(8) . . ?
C55 C54 H54 120.1 . . ?
C53 C54 H54 120.1 . . ?
C36 C37 H37A 109.5 . . ?
C36 C37 H37B 109.5 . . ?
H37A C37 H37B 109.5 . . ?
C36 C37 H37C 109.5 . . ?
H37A C37 H37C 109.5 . . ?
H37B C37 H37C 109.5 . . ?
Cl2 C58 Cl3 110.5(5) . . ?
Cl2 C58 Cl1 111.1(5) . . ?
Cl3 C58 Cl1 109.1(5) . . ?
Cl2 C58 H58 108.7 . . ?
Cl3 C58 H58 108.7 . . ?
Cl1 C58 H58 108.7 . . ?

loop_
_geom_bond_atom_site_label_1
_geom_bond_atom_site_label_2
_geom_bond_distance
_geom_bond_site_symmetry_2
_geom_bond_publ_flag
Cl1 C58 1.773(9) . ?
Cl3 C58 1.764(10) . ?
Cl2 C58 1.752(10) . ?
N4 C44 1.368(9) . ?
N4 C51 1.370(9) . ?
N4 C45 1.456(9) . ?
N1 C12 1.380(9) . ?
N1 C5 1.392(8) . ?
N1 C13 1.429(9) . ?
N2 C44 1.337(9) . ?
N2 N3 1.385(8) . ?
N3 C51 1.301(8) . ?
C12 C11 1.389(10) . ?
C12 C7 1.400(9) . ?
C25 C26 1.405(10) . ?
C25 C30 1.413(9) . ?
C25 C22 1.470(10) . ?
C30 C29 1.363(9) . ?
C30 C31 1.518(10) . ?
C28 C29 1.401(10) . ?
C28 C27 1.416(9) . ?
C28 C38 1.485(10) . ?
C29 H29 0.9500 . ?
C22 C21 1.364(9) . ?
C22 C23 1.412(9) . ?
C26 C27 1.377(10) . ?
C26 H26 0.9500 . ?
C19 C24 1.384(9) . ?
C19 C20 1.412(10) . ?
C19 C9 1.498(10) . ?
C23 C24 1.378(10) . ?
C23 C31 1.533(9) . ?
C24 H24 0.9500 . ?
C38 C43 1.401(9) . ?
C38 C39 1.408(10) . ?
C8 C9 1.385(9) . ?
C8 C7 1.406(10) . ?
C8 H8 0.9500 . ?
C43 C42 1.367(10) . ?
C43 H43 0.9500 . ?
C11 C10 1.388(10) . ?
C11 H11 0.9500 . ?
C3 C4 1.393(9) . ?
C3 C2 1.406(10) . ?
C3 H3 0.9500 . ?
C5 C4 1.400(10) . ?
C5 C6 1.398(10) . ?
C51 C52 1.468(9) . ?
C44 C41 1.448(10) . ?
C10 C9 1.408(9) . ?
C10 H10 0.9500 . ?
C6 C1 1.395(9) . ?
C6 C7 1.457(10) . ?
C1 C2 1.366(10) . ?
C1 H1 0.9500 . ?
C27 H27 0.9500 . ?
C4 H4 0.9500 . ?
C31 C32 1.551(9) . ?
C31 C35 1.556(9) . ?
C52 C57 1.401(10) . ?
C52 C53 1.401(10) . ?
C21 C20 1.394(10) . ?
C21 H21 0.9500 . ?
C41 C42 1.400(10) . ?
C41 C40 1.416(9) . ?
C39 C40 1.374(10) . ?
C39 H39 0.9500 . ?
C2 H2 0.9500 . ?
C13 C14 1.376(10) . ?
C13 C18 1.386(10) . ?
C45 C46 1.383(10) . ?
C45 C50 1.383(10) . ?
C50 C49 1.394(10) . ?
C50 H50 0.9500 . ?
C32 C33 1.524(10) . ?
C32 H32A 0.9900 . ?
C32 H32B 0.9900 . ?
C42 H42 0.9500 . ?
C35 C36 1.540(10) . ?
C35 H35A 0.9900 . ?
C35 H35B 0.9900 . ?
C40 H40 0.9500 . ?
C20 H20 0.9500 . ?
C56 C55 1.375(11) . ?
C56 C57 1.384(10) . ?
C56 H56 0.9500 . ?
C57 H57 0.9500 . ?
C18 C17 1.364(11) . ?
C18 H18 0.9500 . ?
C33 C34 1.532(10) . ?
C33 H33A 0.9900 . ?
C33 H33B 0.9900 . ?
C46 C47 1.393(11) . ?
C46 H46 0.9500 . ?
C49 C48 1.382(11) . ?
C49 H49 0.9500 . ?
C48 C47 1.392(10) . ?
C48 H48 0.9500 . ?
C55 C54 1.359(11) . ?
C55 H55 0.9500 . ?
C14 C15 1.419(11) . ?
C14 H14 0.9500 . ?
C17 C16 1.396(12) . ?
C17 H17 0.9500 . ?
C15 C16 1.386(12) . ?
C15 H15 0.9500 . ?
C53 C54 1.374(11) . ?
C53 H53 0.9500 . ?
C47 H47 0.9500 . ?
C16 H16 0.9500 . ?
C34 H34A 0.9800 . ?
C34 H34B 0.9800 . ?
C34 H34C 0.9800 . ?
C36 C37 1.524(11) . ?
C36 H36A 0.9900 . ?
C36 H36B 0.9900 . ?
C54 H54 0.9500 . ?
C37 H37A 0.9800 . ?
C37 H37B 0.9800 . ?
C37 H37C 0.9800 . ?
C58 H58 1.0000 . ?

loop_
_geom_hbond_atom_site_label_D
_geom_hbond_atom_site_label_H
_geom_hbond_atom_site_label_A
_geom_hbond_distance_DH
_geom_hbond_distance_HA
_geom_hbond_distance_DA
_geom_hbond_angle_DHA
_geom_hbond_site_symmetry_A
C58 H58 N2 1.00 2.56 3.420(11) 144.4 2_666
C58 H58 Cl1 1.00 2.98 3.703(10) 129.6 2_757
C58 H58 N2 1.00 2.56 3.420(11) 144.4 2_666
C46 H46 Cl3 0.95 2.99 3.716(8) 134.6 1_454
C58 H58 Cl1 1.00 2.98 3.703(10) 129.6 2_757
C58 H58 N2 1.00 2.56 3.420(11) 144.4 2_666
C46 H46 Cl3 0.95 2.99 3.716(8) 134.6 1_454
C58 H58 Cl1 1.00 2.98 3.703(10) 129.6 2_757
C58 H58 N2 1.00 2.56 3.420(11) 144.4 2_666
C46 H46 Cl3 0.95 2.99 3.716(8) 134.6 1_454
C58 H58 Cl1 1.00 2.98 3.703(10) 129.6 2_757
C58 H58 N2 1.00 2.56 3.420(11) 144.4 2_666
C46 H46 Cl3 0.95 2.99 3.716(8) 134.6 1_454
C58 H58 Cl1 1.00 2.98 3.703(10) 129.6 2_757
C58 H58 N2 1.00 2.56 3.420(11) 144.4 2_666

loop_
_geom_torsion_atom_site_label_1
_geom_torsion_atom_site_label_2
_geom_torsion_atom_site_label_3
_geom_torsion_atom_site_label_4
_geom_torsion
_geom_torsion_site_symmetry_1
_geom_torsion_site_symmetry_2
_geom_torsion_site_symmetry_3
_geom_torsion_site_symmetry_4
_geom_torsion_publ_flag
C44 N2 N3 C51 -0.3(7) . . . . ?
C5 N1 C12 C11 -176.0(7) . . . . ?
C13 N1 C12 C11 3.5(11) . . . . ?
C5 N1 C12 C7 0.3(7) . . . . ?
C13 N1 C12 C7 179.8(6) . . . . ?
C26 C25 C30 C29 -4.1(10) . . . . ?
C22 C25 C30 C29 176.5(6) . . . . ?
C26 C25 C30 C31 176.7(6) . . . . ?
C22 C25 C30 C31 -2.6(8) . . . . ?
C25 C30 C29 C28 2.9(10) . . . . ?
C31 C30 C29 C28 -178.0(6) . . . . ?
C27 C28 C29 C30 0.2(10) . . . . ?
C38 C28 C29 C30 -179.7(6) . . . . ?
C26 C25 C22 C21 5.2(12) . . . . ?
C30 C25 C22 C21 -175.6(7) . . . . ?
C26 C25 C22 C23 -178.5(7) . . . . ?
C30 C25 C22 C23 0.7(8) . . . . ?
C30 C25 C26 C27 2.1(10) . . . . ?
C22 C25 C26 C27 -178.8(7) . . . . ?
C21 C22 C23 C24 0.6(10) . . . . ?
C25 C22 C23 C24 -176.3(6) . . . . ?
C21 C22 C23 C31 178.4(6) . . . . ?
C25 C22 C23 C31 1.5(7) . . . . ?
C22 C23 C24 C19 0.2(10) . . . . ?
C31 C23 C24 C19 -177.1(6) . . . . ?
C20 C19 C24 C23 -0.3(10) . . . . ?
C9 C19 C24 C23 175.5(6) . . . . ?
C29 C28 C38 C43 42.8(10) . . . . ?
C27 C28 C38 C43 -137.1(7) . . . . ?
C29 C28 C38 C39 -135.1(7) . . . . ?
C27 C28 C38 C39 45.0(10) . . . . ?
C39 C38 C43 C42 0.9(10) . . . . ?
C28 C38 C43 C42 -177.1(6) . . . . ?
N1 C12 C11 C10 176.4(6) . . . . ?
C7 C12 C11 C10 0.5(10) . . . . ?
C12 N1 C5 C4 179.4(7) . . . . ?
C13 N1 C5 C4 -0.1(11) . . . . ?
C12 N1 C5 C6 -1.2(7) . . . . ?
C13 N1 C5 C6 179.3(6) . . . . ?
N2 N3 C51 N4 0.6(7) . . . . ?
N2 N3 C51 C52 177.5(6) . . . . ?
C44 N4 C51 N3 -0.7(7) . . . . ?
C45 N4 C51 N3 -177.2(6) . . . . ?
C44 N4 C51 C52 -177.6(6) . . . . ?
C45 N4 C51 C52 5.9(11) . . . . ?
N3 N2 C44 N4 -0.1(7) . . . . ?
N3 N2 C44 C41 -179.0(6) . . . . ?
C51 N4 C44 N2 0.5(7) . . . . ?
C45 N4 C44 N2 177.1(6) . . . . ?
C51 N4 C44 C41 179.3(6) . . . . ?
C45 N4 C44 C41 -4.1(11) . . . . ?
C12 C11 C10 C9 -0.2(10) . . . . ?
N1 C5 C6 C1 179.5(6) . . . . ?
C4 C5 C6 C1 -1.1(10) . . . . ?
N1 C5 C6 C7 1.6(7) . . . . ?
C4 C5 C6 C7 -179.0(6) . . . . ?
C5 C6 C1 C2 1.2(10) . . . . ?
C7 C6 C1 C2 178.3(7) . . . . ?
C7 C8 C9 C10 -1.8(10) . . . . ?
C7 C8 C9 C19 -180.0(6) . . . . ?
C11 C10 C9 C8 0.8(10) . . . . ?
C11 C10 C9 C19 179.0(6) . . . . ?
C24 C19 C9 C8 42.5(10) . . . . ?
C20 C19 C9 C8 -141.7(7) . . . . ?
C24 C19 C9 C10 -135.7(7) . . . . ?
C20 C19 C9 C10 40.1(9) . . . . ?
C25 C26 C27 C28 1.0(10) . . . . ?
C29 C28 C27 C26 -2.2(10) . . . . ?
C38 C28 C27 C26 177.6(6) . . . . ?
C2 C3 C4 C5 -0.1(9) . . . . ?
N1 C5 C4 C3 179.9(6) . . . . ?
C6 C5 C4 C3 0.6(10) . . . . ?
C29 C30 C31 C23 -175.8(7) . . . . ?
C25 C30 C31 C23 3.3(7) . . . . ?
C29 C30 C31 C32 -55.9(9) . . . . ?
C25 C30 C31 C32 123.2(6) . . . . ?
C29 C30 C31 C35 64.8(9) . . . . ?
C25 C30 C31 C35 -116.1(6) . . . . ?
C24 C23 C31 C30 174.6(7) . . . . ?
C22 C23 C31 C30 -2.9(7) . . . . ?
C24 C23 C31 C32 55.3(9) . . . . ?
C22 C23 C31 C32 -122.2(6) . . . . ?
C24 C23 C31 C35 -66.5(9) . . . . ?
C22 C23 C31 C35 116.0(6) . . . . ?
N3 C51 C52 C57 -141.6(7) . . . . ?
N4 C51 C52 C57 34.8(11) . . . . ?
N3 C51 C52 C53 34.9(11) . . . . ?
N4 C51 C52 C53 -148.7(7) . . . . ?
C23 C22 C21 C20 -1.2(10) . . . . ?
C25 C22 C21 C20 174.8(7) . . . . ?
N2 C44 C41 C42 -147.1(7) . . . . ?
N4 C44 C41 C42 34.3(11) . . . . ?
N2 C44 C41 C40 31.2(10) . . . . ?
N4 C44 C41 C40 -147.4(7) . . . . ?
C43 C38 C39 C40 2.0(10) . . . . ?
C28 C38 C39 C40 -180.0(6) . . . . ?
C6 C1 C2 C3 -0.7(10) . . . . ?
C4 C3 C2 C1 0.2(10) . . . . ?
C12 N1 C13 C14 -121.0(8) . . . . ?
C5 N1 C13 C14 58.4(10) . . . . ?
C12 N1 C13 C18 57.0(10) . . . . ?
C5 N1 C13 C18 -123.6(8) . . . . ?
C44 N4 C45 C46 -104.4(8) . . . . ?
C51 N4 C45 C46 71.5(9) . . . . ?
C44 N4 C45 C50 73.4(9) . . . . ?
C51 N4 C45 C50 -110.7(8) . . . . ?
N1 C12 C7 C8 -178.1(6) . . . . ?
C11 C12 C7 C8 -1.5(10) . . . . ?
N1 C12 C7 C6 0.6(7) . . . . ?
C11 C12 C7 C6 177.3(6) . . . . ?
C9 C8 C7 C12 2.1(10) . . . . ?
C9 C8 C7 C6 -176.2(7) . . . . ?
C1 C6 C7 C12 -178.7(7) . . . . ?
C5 C6 C7 C12 -1.4(7) . . . . ?
C1 C6 C7 C8 -0.2(14) . . . . ?
C5 C6 C7 C8 177.1(7) . . . . ?
C46 C45 C50 C49 1.8(11) . . . . ?
N4 C45 C50 C49 -175.8(6) . . . . ?
C30 C31 C32 C33 -57.1(8) . . . . ?
C23 C31 C32 C33 56.4(8) . . . . ?
C35 C31 C32 C33 -179.7(6) . . . . ?
C38 C43 C42 C41 -3.3(11) . . . . ?
C40 C41 C42 C43 2.8(10) . . . . ?
C44 C41 C42 C43 -178.9(6) . . . . ?
C30 C31 C35 C36 56.2(8) . . . . ?
C23 C31 C35 C36 -57.0(9) . . . . ?
C32 C31 C35 C36 178.9(6) . . . . ?
C38 C39 C40 C41 -2.5(11) . . . . ?
C42 C41 C40 C39 0.1(10) . . . . ?
C44 C41 C40 C39 -178.3(6) . . . . ?
C22 C21 C20 C19 1.1(10) . . . . ?
C24 C19 C20 C21 -0.3(10) . . . . ?
C9 C19 C20 C21 -176.3(6) . . . . ?
C55 C56 C57 C52 -2.2(11) . . . . ?
C53 C52 C57 C56 1.8(11) . . . . ?
C51 C52 C57 C56 178.3(7) . . . . ?
C14 C13 C18 C17 -2.1(12) . . . . ?
N1 C13 C18 C17 179.9(7) . . . . ?
C31 C32 C33 C34 -178.9(6) . . . . ?
C50 C45 C46 C47 -2.3(11) . . . . ?
N4 C45 C46 C47 175.4(6) . . . . ?
C45 C50 C49 C48 -1.4(12) . . . . ?
C50 C49 C48 C47 1.5(12) . . . . ?
C57 C56 C55 C54 1.2(12) . . . . ?
C18 C13 C14 C15 2.3(11) . . . . ?
N1 C13 C14 C15 -179.6(7) . . . . ?
C13 C18 C17 C16 0.5(12) . . . . ?
C13 C14 C15 C16 -1.1(12) . . . . ?
C57 C52 C53 C54 -0.5(12) . . . . ?
C51 C52 C53 C54 -177.1(8) . . . . ?
C45 C46 C47 C48 2.4(11) . . . . ?
C49 C48 C47 C46 -2.0(12) . . . . ?
C14 C15 C16 C17 -0.4(13) . . . . ?
C18 C17 C16 C15 0.7(13) . . . . ?
C31 C35 C36 C37 178.8(7) . . . . ?
C56 C55 C54 C53 0.1(14) . . . . ?
C52 C53 C54 C55 -0.4(14) . . . . ?
